data_7241004
loop_
_publ_author_name
'Maruthupandi, Mannarsamy'
'Prabusankar, Ganesan'

_publ_section_title
;
 Catalytically active coordination polymer with a tiny Zn2Se2 ring bridged
 by bis-selone
;
_journal_issue 48
_journal_name_full 'RSC Advances'
_journal_page_first 28950
_journal_page_last 28957
_journal_paper_doi 10.1039/D0RA04577B
_journal_volume 10
_journal_year 2020
_chemical_formula_moiety 'C22 H26 N4 Se2, 1[H2O]'
_chemical_formula_sum 'C22 H28 N4 O Se2'
_chemical_formula_weight 522.413
_space_group_crystal_system monoclinic
_space_group_IT_number 14
_space_group_name_Hall '-P 2ybc'
_space_group_name_H-M_alt 'P 1 21/c 1'
_symmetry_Int_Tables_number 14
_audit_creation_date 2020-06-03
_audit_creation_method
;
Olex2 1.3-dev
(compiled 2020.05.13 svn.r35546bd3 for OlexSys, GUI svn.r5830)
;
_audit_update_record
;
2020-06-19 deposited with the CCDC.	2020-07-24 downloaded from the CCDC.
;
_cell_angle_alpha 90
_cell_angle_beta 113.152(5)
_cell_angle_gamma 90
_cell_formula_units_Z 4
_cell_length_a 12.244(5)
_cell_length_b 15.559(5)
_cell_length_c 13.831(5)
_cell_measurement_reflns_used 2299
_cell_measurement_temperature 293
_cell_measurement_theta_max 20.7930
_cell_measurement_theta_min 3.5780
_cell_volume 2422.7(15)
_computing_cell_refinement 'CrysAlisPro 1.171.39.31d (Rigaku OD, 2017)'
_computing_data_collection 'CrysAlisPro 1.171.39.31d (Rigaku OD, 2017)'
_computing_data_reduction 'CrysAlisPro 1.171.39.31d (Rigaku OD, 2017)'
_computing_molecular_graphics 'Olex2 1.3-dev (Dolomanov et al., 2009)'
_computing_publication_material 'Olex2 1.3-dev (Dolomanov et al., 2009)'
_computing_structure_refinement 'olex2.refine 1.3-dev (Bourhis et al., 2015)'
_computing_structure_solution 'olex2.solve (Bourhis et al., 2015)'
_diffrn_ambient_temperature 293(2)
_diffrn_detector_area_resol_mean 16.0309
_diffrn_detector_type Eos
_diffrn_measured_fraction_theta_full 0.9981
_diffrn_measured_fraction_theta_max 0.9981
_diffrn_measurement_details
;
List of Runs (angles in degrees, time in seconds):

  # Type    Start    End  Width  t~exp~   \w     \q     \k     \f   Frames
#--------------------------------------------------------------------------
  1  \w     -9.00  86.00   1.00   22.00    --   17.11  37.00   0.00   95
  2  \w      8.00  59.00   1.00   22.00    --   17.11 -99.00  30.00   51
  3  \w     43.00  73.00   1.00   22.00    --   17.11 178.00-180.00   30
  4  \w     52.00  77.00   1.00   22.00    --   17.11 178.00 120.00   25
  5  \w     38.00  64.00   1.00   22.00    --   17.11 178.00-150.00   26
  6  \w    -52.00  43.00   1.00   22.00    --   17.11 -37.00-180.00   95
  7  \w    -26.00   7.00   1.00   22.00    --  -19.06 -77.00-150.00   33
  8  \w    -84.00 -31.00   1.00   22.00    --  -19.06 138.00  72.00   53
;
_diffrn_measurement_device 'four-circle diffractometer'
_diffrn_measurement_device_type 'SuperNova, Dual, Cu at home/near, Eos'
_diffrn_measurement_method '\w scans'
_diffrn_radiation_type 'Mo K\a'
_diffrn_radiation_wavelength 0.71073
_diffrn_reflns_av_R_equivalents 0.0851
_diffrn_reflns_av_unetI/netI 0.1023
_diffrn_reflns_Laue_measured_fraction_full 0.9981
_diffrn_reflns_Laue_measured_fraction_max 0.9981
_diffrn_reflns_limit_h_max 16
_diffrn_reflns_limit_h_min -16
_diffrn_reflns_limit_k_max 18
_diffrn_reflns_limit_k_min -20
_diffrn_reflns_limit_l_max 18
_diffrn_reflns_limit_l_min -18
_diffrn_reflns_number 18224
_diffrn_reflns_point_group_measured_fraction_full 0.9981
_diffrn_reflns_point_group_measured_fraction_max 0.9981
_diffrn_reflns_theta_full 24.9954
_diffrn_reflns_theta_max 25.00
_diffrn_reflns_theta_min 3.14
_exptl_absorpt_coefficient_mu 3.071
_exptl_absorpt_correction_T_max 1.00000
_exptl_absorpt_correction_T_min 0.33242
_exptl_absorpt_correction_type multi-scan
_exptl_absorpt_process_details
;
CrysAlisPro 1.171.39.31d (Rigaku Oxford Diffraction, 2017)
Empirical absorption correction using spherical harmonics,
 implemented in SCALE3 ABSPACK scaling algorithm.
;
_exptl_crystal_colour yellow
_exptl_crystal_colour_primary yellow
_exptl_crystal_density_diffrn 1.432
_exptl_crystal_description needle
_exptl_crystal_F_000 1056.176
_exptl_crystal_size_max 0.6
_exptl_crystal_size_mid 0.07
_exptl_crystal_size_min 0.065
_refine_diff_density_max 0.5650
_refine_diff_density_min -0.6818
_refine_diff_density_rms 0.1205
_refine_ls_d_res_high 0.8410
_refine_ls_d_res_low 6.4962
_refine_ls_extinction_expression Fc^*^=kFc[1+0.001xFc^2^\l^3^/sin(2\q)]^-1/4^
_refine_ls_goodness_of_fit_ref 1.0311
_refine_ls_hydrogen_treatment constr
_refine_ls_matrix_type full
_refine_ls_number_constraints 42
_refine_ls_number_parameters 258
_refine_ls_number_reflns 4263
_refine_ls_number_restraints 0
_refine_ls_restrained_S_all 1.0311
_refine_ls_R_factor_all 0.1230
_refine_ls_R_factor_gt 0.0581
_refine_ls_shift/su_max 0.0000
_refine_ls_shift/su_mean 0.0000
_refine_ls_structure_factor_coef Fsqd
_refine_ls_weighting_details 'w=1/[\s^2^(Fo^2^)+(0.0760P)^2^] where P=(Fo^2^+2Fc^2^)/3'
_refine_ls_weighting_scheme calc
_refine_ls_wR_factor_gt 0.1420
_refine_ls_wR_factor_ref 0.1898
_reflns_Friedel_coverage 0.0
_reflns_limit_h_max 13
_reflns_limit_h_min -14
_reflns_limit_k_max 18
_reflns_limit_k_min 0
_reflns_limit_l_max 16
_reflns_limit_l_min 0
_reflns_number_gt 2112
_reflns_number_total 4263
_reflns_threshold_expression I>=2u(I)
_cod_data_source_file d0ra04577b2.cif
_cod_data_source_block L
_cod_depositor_comments 'Adding full bibliography for 7241004--7241005.cif.'
_cod_original_formula_sum 'C22 H28 N4 O1 Se2 '
_cod_database_code 7241004
_olex2_refinement_description
;
1. Fixed Uiso
 At 1.2 times of:
  All C(H) groups, All C(H,H) groups
 At 1.5 times of:
  All C(H,H,H) groups
2.a Ternary CH refined with riding coordinates:
 C8(H8), C20(H20)
2.b Secondary CH2 refined with riding coordinates:
 C12(H12a,H12b), C11(H11a,H11b)
2.c Aromatic/amide H refined with riding coordinates:
 C6(H6), C15(H15), C16(H16), C18(H18), C3(H3), C5(H5), C17(H17), C4(H4)
2.d Idealised Me refined as rotating group:
 C21(H21a,H21b,H21c), C10(H10a,H10b,H10c), C22(H22a,H22b,H22c), C9(H9a,H9b,H9c)
;
_smtbx_masks_special_details
;
A solvent mask was calculated and 36 electrons were 
found in a volume of 326\%A^3^ in 1 void per unit cell. 
This is consistent with the presence of 1[H2O] per Formula Unit 
which account for 40 electrons per unit cell.
;
_smtbx_masks_void_probe_radius 1.2
_smtbx_masks_void_truncation_radius 1.2
_olex2_submission_special_instructions 'No special instructions were received'
_oxdiff_exptl_absorpt_empirical_details
;
Empirical correction (ABSPACK) includes:
- Absorption correction using spherical harmonics
- Frame scaling
;

loop_
_space_group_symop_id
_space_group_symop_operation_xyz
1 x,y,z
2 -x,y+1/2,-z+1/2
3 -x,-y,-z
4 x,-y-1/2,z-1/2

loop_
_atom_site_label
_atom_site_type_symbol
_atom_site_fract_x
_atom_site_fract_y
_atom_site_fract_z
_atom_site_U_iso_or_equiv
_atom_site_adp_type
_atom_site_occupancy
_atom_site_refinement_flags_posn
Se2 Se -0.17110(7) 0.38057(4) -0.03062(6) 0.0971(4) Uani 1.000000 .
Se1 Se 0.42673(8) 0.36041(6) 0.25809(7) 0.1142(4) Uani 1.000000 .
N3 N 0.0530(4) 0.3055(3) 0.0017(3) 0.0614(12) Uani 1.000000 .
N4 N -0.0956(4) 0.2194(3) -0.0844(3) 0.0664(13) Uani 1.000000 .
C2 C 0.2285(6) 0.1669(4) 0.2958(4) 0.0660(16) Uani 1.000000 .
N2 N 0.1977(4) 0.2977(3) 0.2257(3) 0.0633(12) Uani 1.000000 .
N1 N 0.3366(5) 0.2034(3) 0.3079(4) 0.0761(14) Uani 1.000000 .
C7 C 0.1385(5) 0.2262(3) 0.2425(4) 0.0594(14) Uani 1.000000 .
C14 C 0.0094(6) 0.1762(4) -0.0719(4) 0.0626(15) Uani 1.000000 .
C19 C 0.1032(6) 0.2318(3) -0.0179(4) 0.0592(14) Uani 1.000000 .
C12 C 0.1194(6) 0.3798(3) 0.0594(5) 0.0709(17) Uani 1.000000 .
H12a H 0.1959(6) 0.3818(3) 0.0539(5) 0.085(2) Uiso 1.000000 R
H12b H 0.0765(6) 0.4319(3) 0.0280(5) 0.085(2) Uiso 1.000000 R
C11 C 0.1381(6) 0.3766(3) 0.1740(4) 0.0714(18) Uani 1.000000 .
H11a H 0.0617(6) 0.3807(3) 0.1796(4) 0.086(2) Uiso 1.000000 R
H11b H 0.1853(6) 0.4257(3) 0.2101(4) 0.086(2) Uiso 1.000000 R
C6 C 0.0212(6) 0.2105(4) 0.2181(4) 0.0735(17) Uani 1.000000 .
H6 H -0.0373(6) 0.2504(4) 0.1821(4) 0.088(2) Uiso 1.000000 R
C15 C 0.0314(7) 0.0962(4) -0.1045(5) 0.0777(19) Uani 1.000000 .
H15 H -0.0301(7) 0.0586(4) -0.1410(5) 0.093(2) Uiso 1.000000 R
C16 C 0.1486(8) 0.0748(4) -0.0804(5) 0.087(2) Uani 1.000000 .
H16 H 0.1658(8) 0.0217(4) -0.1018(5) 0.104(3) Uiso 1.000000 R
C18 C 0.2209(6) 0.2088(4) 0.0071(4) 0.0709(17) Uani 1.000000 .
H18 H 0.2830(6) 0.2457(4) 0.0444(4) 0.085(2) Uiso 1.000000 R
C3 C 0.1976(8) 0.0886(4) 0.3276(5) 0.084(2) Uani 1.000000 .
H3 H 0.2550(8) 0.0482(4) 0.3642(5) 0.100(2) Uiso 1.000000 R
C5 C -0.0062(7) 0.1321(4) 0.2496(5) 0.0818(19) Uani 1.000000 .
H5 H -0.0853(7) 0.1186(4) 0.2343(5) 0.098(2) Uiso 1.000000 R
C17 C 0.2415(7) 0.1296(4) -0.0256(5) 0.0819(19) Uani 1.000000 .
H17 H 0.3191(7) 0.1123(4) -0.0107(5) 0.098(2) Uiso 1.000000 R
C8 C 0.4556(6) 0.1638(5) 0.3577(5) 0.097(2) Uani 1.000000 .
H8 H 0.5127(6) 0.2039(5) 0.3488(5) 0.116(3) Uiso 1.000000 R
C4 C 0.0798(9) 0.0738(4) 0.3026(5) 0.088(2) Uani 1.000000 .
H4 H 0.0572(9) 0.0219(4) 0.3225(5) 0.106(3) Uiso 1.000000 R
C20 C -0.2166(6) 0.1869(4) -0.1359(5) 0.0789(18) Uani 1.000000 .
H20 H -0.2696(6) 0.2314(4) -0.1289(5) 0.095(2) Uiso 1.000000 R
C1 C 0.3182(6) 0.2836(4) 0.2657(5) 0.0742(17) Uani 1.000000 .
C21 C -0.2514(7) 0.1720(5) -0.2514(5) 0.114(3) Uani 1.000000 .
H21a H -0.242(5) 0.2242(11) -0.2840(9) 0.171(4) Uiso 1.000000 GR
H21b H -0.202(3) 0.128(3) -0.2615(5) 0.171(4) Uiso 1.000000 GR
H21c H -0.3330(15) 0.154(4) -0.2826(10) 0.171(4) Uiso 1.000000 GR
C10 C 0.4905(8) 0.1520(6) 0.4737(6) 0.136(3) Uani 1.000000 .
H10a H 0.490(6) 0.2067(8) 0.5056(10) 0.203(5) Uiso 1.000000 GR
H10b H 0.435(3) 0.114(3) 0.4854(6) 0.203(5) Uiso 1.000000 GR
H10c H 0.569(2) 0.128(4) 0.5043(11) 0.203(5) Uiso 1.000000 GR
C22 C -0.2335(7) 0.1071(5) -0.0786(6) 0.122(3) Uani 1.000000 .
H22a H -0.190(4) 0.0599(11) -0.091(4) 0.183(5) Uiso 1.000000 GR
H22b H -0.205(5) 0.1187(13) -0.0046(9) 0.183(5) Uiso 1.000000 GR
H22c H -0.3163(9) 0.093(2) -0.105(3) 0.183(5) Uiso 1.000000 GR
C9 C 0.4611(8) 0.0808(6) 0.3008(7) 0.152(4) Uani 1.000000 .
H9a H 0.409(5) 0.0390(17) 0.311(5) 0.228(6) Uiso 1.000000 GR
H9b H 0.437(6) 0.0923(11) 0.2271(12) 0.228(6) Uiso 1.000000 GR
H9c H 0.5409(15) 0.059(3) 0.329(4) 0.228(6) Uiso 1.000000 GR
C13 C -0.0679(6) 0.2981(3) -0.0392(4) 0.0692(17) Uani 1.000000 .

loop_
_atom_site_aniso_label
_atom_site_aniso_U_11
_atom_site_aniso_U_22
_atom_site_aniso_U_33
_atom_site_aniso_U_12
_atom_site_aniso_U_13
_atom_site_aniso_U_23
Se2 0.0928(7) 0.0759(5) 0.1195(7) 0.0207(4) 0.0383(5) 0.0017(4)
Se1 0.0912(7) 0.1232(7) 0.1241(7) -0.0418(5) 0.0377(5) -0.0097(5)
N3 0.070(4) 0.046(3) 0.065(3) -0.004(2) 0.024(3) 0.001(2)
N4 0.067(4) 0.057(3) 0.066(3) -0.004(3) 0.017(3) 0.003(2)
C2 0.073(5) 0.056(4) 0.066(4) 0.003(3) 0.024(3) -0.008(3)
N2 0.068(4) 0.054(3) 0.063(3) -0.004(2) 0.020(3) -0.006(2)
N1 0.071(4) 0.077(4) 0.074(3) 0.001(3) 0.022(3) -0.007(3)
C7 0.062(4) 0.055(3) 0.060(3) -0.005(3) 0.022(3) -0.010(3)
C14 0.071(4) 0.055(3) 0.056(3) 0.002(3) 0.019(3) 0.007(3)
C19 0.079(5) 0.041(3) 0.058(3) 0.003(3) 0.027(3) 0.006(3)
C12 0.080(5) 0.049(3) 0.077(4) -0.005(3) 0.024(3) 0.003(3)
C11 0.092(5) 0.050(3) 0.069(4) -0.005(3) 0.029(3) -0.008(3)
C6 0.087(5) 0.066(4) 0.072(4) -0.014(3) 0.036(4) -0.012(3)
C15 0.103(6) 0.050(4) 0.075(4) 0.003(3) 0.029(4) -0.002(3)
C16 0.129(7) 0.055(4) 0.078(4) 0.022(4) 0.043(5) 0.003(3)
C18 0.075(5) 0.074(4) 0.058(4) 0.014(3) 0.020(3) 0.005(3)
C3 0.111(7) 0.058(4) 0.073(4) -0.005(4) 0.027(4) -0.001(3)
C5 0.080(5) 0.089(5) 0.076(4) -0.025(4) 0.031(4) -0.019(4)
C17 0.089(6) 0.086(5) 0.076(4) 0.024(4) 0.038(4) 0.003(4)
C8 0.060(5) 0.124(6) 0.092(5) 0.019(4) 0.014(4) -0.004(4)
C4 0.131(7) 0.057(4) 0.077(5) -0.021(4) 0.041(5) -0.006(3)
C20 0.068(5) 0.082(4) 0.077(4) -0.011(3) 0.018(3) 0.004(3)
C1 0.074(5) 0.074(4) 0.070(4) -0.013(3) 0.022(3) -0.010(3)
C21 0.099(7) 0.142(7) 0.088(5) -0.014(5) 0.021(4) 0.000(5)
C10 0.095(7) 0.203(10) 0.085(6) 0.038(6) 0.010(5) 0.007(6)
C22 0.094(6) 0.121(6) 0.123(6) -0.035(5) 0.012(5) 0.041(5)
C9 0.117(8) 0.170(8) 0.151(8) 0.059(7) 0.033(6) -0.048(7)
C13 0.085(5) 0.050(3) 0.068(4) 0.001(3) 0.025(4) 0.002(3)

loop_
_atom_type_symbol
_atom_type_scat_dispersion_real
_atom_type_scat_dispersion_imag
_atom_type_scat_Cromer_Mann_a1
_atom_type_scat_Cromer_Mann_a2
_atom_type_scat_Cromer_Mann_a3
_atom_type_scat_Cromer_Mann_a4
_atom_type_scat_Cromer_Mann_b1
_atom_type_scat_Cromer_Mann_b2
_atom_type_scat_Cromer_Mann_b3
_atom_type_scat_Cromer_Mann_b4
_atom_type_scat_Cromer_Mann_c
_atom_type_scat_source
_atom_type_scat_dispersion_source
H 0.00000 0.00000 0.49300 0.32291 0.14019 0.04081 10.51090 26.12570 3.14236 57.79970 0.0030380000826 'International Tables Volume C Table 6.1.1.4 (pp. 500-502)' 'Henke, Gullikson and Davis, At. Data and Nucl. Data Tables, 1993, 54, 2'
C 0.00347 0.00161 2.31000 1.02000 1.58860 0.86500 20.84390 10.20750 0.56870 51.65120 0.215599998832 'International Tables Volume C Table 6.1.1.4 (pp. 500-502)' 'Henke, Gullikson and Davis, At. Data and Nucl. Data Tables, 1993, 54, 2'
Se -0.08110 2.30834 17.00060 5.81960 3.97310 4.35430 2.40980 0.27260 15.23720 43.81630 2.84089994431 'International Tables Volume C Table 6.1.1.4 (pp. 500-502)' 'Henke, Gullikson and Davis, At. Data and Nucl. Data Tables, 1993, 54, 2'
N 0.00653 0.00323 12.21260 3.13220 2.01250 1.16630 0.00570 9.89330 28.99750 0.58260 -11.5290002823 'International Tables Volume C Table 6.1.1.4 (pp. 500-502)' 'Henke, Gullikson and Davis, At. Data and Nucl. Data Tables, 1993, 54, 2'

loop_
_geom_angle_atom_site_label_1
_geom_angle_atom_site_label_2
_geom_angle_atom_site_label_3
_geom_angle
_geom_angle_site_symmetry_1
_geom_angle_site_symmetry_3
_geom_angle_publ_flag
C12 N3 C19 125.0(5) . . ?
C13 N3 C19 110.0(4) . . ?
C13 N3 C12 125.0(5) . . ?
C20 N4 C14 127.0(5) . . ?
C13 N4 C14 109.0(5) . . ?
C13 N4 C20 124.0(6) . . ?
C7 C2 N1 107.9(5) . . ?
C3 C2 N1 133.0(6) . . ?
C3 C2 C7 119.0(6) . . ?
C11 N2 C7 123.9(5) . . ?
C1 N2 C7 110.5(5) . . ?
C1 N2 C11 125.6(5) . . ?
C8 N1 C2 127.1(6) . . ?
C1 N1 C2 109.6(5) . . ?
C1 N1 C8 123.4(6) . . ?
N2 C7 C2 105.0(5) . . ?
C6 C7 C2 123.0(6) . . ?
C6 C7 N2 131.9(5) . . ?
C19 C14 N4 106.9(5) . . ?
C15 C14 N4 132.6(6) . . ?
C15 C14 C19 120.4(6) . . ?
C14 C19 N3 106.5(5) . . ?
C18 C19 N3 131.6(5) . . ?
C18 C19 C14 121.9(5) . . ?
C11 C12 N3 111.7(4) . . ?
C12 C11 N2 112.4(4) . . ?
C5 C6 C7 116.3(6) . . ?
C16 C15 C14 117.0(6) . . ?
C17 C16 C15 122.5(6) . . ?
C17 C18 C19 117.1(6) . . ?
C4 C3 C2 117.2(6) . . ?
C4 C5 C6 121.7(7) . . ?
C18 C17 C16 121.1(7) . . ?
C10 C8 N1 111.3(6) . . ?
C9 C8 N1 110.3(6) . . ?
C9 C8 C10 113.3(7) . . ?
C5 C4 C3 122.7(6) . . ?
C21 C20 N4 112.5(5) . . ?
C22 C20 N4 110.3(5) . . ?
C22 C20 C21 112.7(6) . . ?
N2 C1 Se1 124.3(5) . . ?
N1 C1 Se1 128.8(5) . . ?
N1 C1 N2 106.9(5) . . ?
N3 C13 Se2 125.1(4) . . ?
N4 C13 Se2 127.4(5) . . ?
N4 C13 N3 107.5(5) . . ?

loop_
_geom_bond_atom_site_label_1
_geom_bond_atom_site_label_2
_geom_bond_distance
_geom_bond_site_symmetry_2
_geom_bond_publ_flag
Se2 C13 1.837(6) . ?
Se1 C1 1.821(6) . ?
N3 C19 1.377(6) . ?
N3 C12 1.457(6) . ?
N3 C13 1.366(7) . ?
N4 C14 1.399(7) . ?
N4 C20 1.458(7) . ?
N4 C13 1.357(6) . ?
C2 N1 1.390(7) . ?
C2 C7 1.404(7) . ?
C2 C3 1.396(8) . ?
N2 C7 1.397(6) . ?
N2 C11 1.463(6) . ?
N2 C1 1.374(7) . ?
N1 C8 1.479(8) . ?
N1 C1 1.358(7) . ?
C7 C6 1.362(8) . ?
C14 C19 1.397(7) . ?
C14 C15 1.386(8) . ?
C19 C18 1.390(7) . ?
C12 C11 1.511(8) . ?
C6 C5 1.380(8) . ?
C15 C16 1.380(9) . ?
C16 C17 1.384(9) . ?
C18 C17 1.371(8) . ?
C3 C4 1.364(9) . ?
C5 C4 1.364(9) . ?
C8 C10 1.500(9) . ?
C8 C9 1.527(10) . ?
C20 C21 1.501(8) . ?
C20 C22 1.529(8) . ?

loop_
_geom_torsion_atom_site_label_1
_geom_torsion_atom_site_label_2
_geom_torsion_atom_site_label_3
_geom_torsion_atom_site_label_4
_geom_torsion
_geom_torsion_site_symmetry_1
_geom_torsion_site_symmetry_2
_geom_torsion_site_symmetry_3
_geom_torsion_site_symmetry_4
_geom_torsion_publ_flag
Se2 C13 N3 C19 179.4(4) . . . . ?
Se2 C13 N3 C12 0.5(6) . . . . ?
Se2 C13 N4 C14 -178.9(5) . . . . ?
Se2 C13 N4 C20 0.4(6) . . . . ?
Se1 C1 N2 C7 179.0(4) . . . . ?
Se1 C1 N2 C11 -2.0(6) . . . . ?
Se1 C1 N1 C2 -179.5(5) . . . . ?
Se1 C1 N1 C8 0.2(7) . . . . ?
N3 C19 C14 N4 0.8(4) . . . . ?
N3 C19 C14 C15 179.0(4) . . . . ?
N3 C19 C18 C17 -179.1(6) . . . . ?
N3 C12 C11 N2 56.4(5) . . . . ?
N3 C13 N4 C14 0.1(5) . . . . ?
N3 C13 N4 C20 179.3(4) . . . . ?
N4 C14 C19 C18 -179.6(4) . . . . ?
N4 C14 C15 C16 178.1(7) . . . . ?
C2 N1 C8 C10 -67.6(7) . . . . ?
C2 N1 C8 C9 59.1(7) . . . . ?
C2 N1 C1 N2 -0.6(4) . . . . ?
C2 C7 N2 C11 -178.6(4) . . . . ?
C2 C7 N2 C1 0.4(5) . . . . ?
C2 C7 C6 C5 0.6(6) . . . . ?
C2 C3 C4 C5 -0.5(7) . . . . ?
N2 C7 C6 C5 -178.3(6) . . . . ?
N2 C1 N1 C8 179.1(4) . . . . ?
C7 C6 C5 C4 0.2(6) . . . . ?
C14 C19 C18 C17 1.4(6) . . . . ?
C14 C15 C16 C17 0.5(7) . . . . ?
C19 C18 C17 C16 -0.5(6) . . . . ?
C6 C5 C4 C3 -0.2(7) . . . . ?
C15 C16 C17 C18 -0.5(7) . . . . ?

loop_
_smtbx_masks_void_nr
_smtbx_masks_void_average_x
_smtbx_masks_void_average_y
_smtbx_masks_void_average_z
_smtbx_masks_void_volume
_smtbx_masks_void_count_electrons
_smtbx_masks_void_content
1 0.500 0.500 0.500 162.5 18.4 '2 water'
2 0.500 0.000 0.000 162.5 18.4 '2 water'
